data_4312262
loop_
_publ_author_name
'Panagiotis Angaridis'
'F. Albert Cotton'
'Carlos A. Murillo'
'Dino Villagr\'an'
'Xiaoping Wang'

_publ_contact_author_address
;  Laboratory for Molecular Structure and Bonding
   Dept. of Chemistry
   Texas A&M University, PO Box  30012
   College Station, TX 77842-3012, USA
;
_publ_contact_author_email cotton@tamu.edu
_publ_contact_author_fax '(979) 845 9351'
_publ_contact_author_name 'F. A. Cotton'
_publ_contact_author_phone '(979) 845 4432'
_publ_section_title
;
 Paramagnetic Precursors for Supramolecular Assemblies: Selective
 Syntheses, Crystal Structures, and Electrochemical and Magnetic
 Properties of Ru2(O2CMe)4-n(formamidinate)nCl Complexes,n= 1-4
;
_journal_name_full 'Inorganic Chemistry'
_journal_page_first 8290
_journal_page_last 8300
_journal_paper_doi 10.1021/ic049108w
_journal_volume 43
_journal_year 2004
_chemical_formula_sum 'C60.5 H61 Cl2 N8 O8 Ru2'
_chemical_formula_weight 1301.21
_chemical_name_systematic
; 
tetrakis-[bis-(p-anisyl)-fromamidinato]-chloro-diruthenium(II,III)
dichloromethane solvate
;
_space_group_IT_number 85
_symmetry_cell_setting tetragonal
_symmetry_space_group_name_Hall '-P 4a'
_symmetry_space_group_name_H-M 'P 4/n :2'
_atom_sites_solution_hydrogens geom
_atom_sites_solution_primary direct
_atom_sites_solution_secondary difmap
_audit_creation_method SHELXL-97
_cell_angle_alpha 90.00
_cell_angle_beta 90.00
_cell_angle_gamma 90.00
_cell_formula_units_Z 2
_cell_length_a 13.1343(6)
_cell_length_b 13.1343(6)
_cell_length_c 16.5787(16)
_cell_measurement_reflns_used 5675
_cell_measurement_temperature 213(2)
_cell_measurement_theta_max 27.51
_cell_measurement_theta_min 2.51
_cell_volume 2860.0(3)
_computing_cell_refinement SAINT
_computing_data_collection SMART
_computing_data_reduction SAINT
_computing_structure_refinement 'SHELXL-97 (Sheldrick, 1997)'
_computing_structure_solution 'SHELXS-97 (Sheldrick, 1990)'
_diffrn_ambient_temperature 213(2)
_diffrn_measured_fraction_theta_full 0.994
_diffrn_measured_fraction_theta_max 0.994
_diffrn_measurement_device_type 'Bruker SMART 1000'
_diffrn_measurement_method '\w scans'
_diffrn_radiation_monochromator graphite
_diffrn_radiation_source 'normal-focus sealed tube'
_diffrn_radiation_type MoK\a
_diffrn_radiation_wavelength 0.71073
_diffrn_reflns_av_R_equivalents 0.0176
_diffrn_reflns_av_sigmaI/netI 0.0128
_diffrn_reflns_limit_h_max 16
_diffrn_reflns_limit_h_min -11
_diffrn_reflns_limit_k_max 17
_diffrn_reflns_limit_k_min -15
_diffrn_reflns_limit_l_max 20
_diffrn_reflns_limit_l_min -21
_diffrn_reflns_number 17577
_diffrn_reflns_theta_full 27.52
_diffrn_reflns_theta_max 27.52
_diffrn_reflns_theta_min 1.98
_diffrn_standards_number 0
_exptl_absorpt_coefficient_mu 0.684
_exptl_absorpt_correction_T_max 0.8257
_exptl_absorpt_correction_T_min 0.7805
_exptl_absorpt_correction_type multi-scan
_exptl_absorpt_process_details SADABS
_exptl_crystal_colour purple
_exptl_crystal_density_diffrn 1.511
_exptl_crystal_density_method 'not measured'
_exptl_crystal_description parallepiped
_exptl_crystal_F_000 1332
_exptl_crystal_size_max 0.40
_exptl_crystal_size_mid 0.39
_exptl_crystal_size_min 0.28
_refine_diff_density_max 0.400
_refine_diff_density_min -0.597
_refine_diff_density_rms 0.055
_refine_ls_extinction_method none
_refine_ls_goodness_of_fit_ref 1.068
_refine_ls_hydrogen_treatment mixed
_refine_ls_matrix_type full
_refine_ls_number_parameters 187
_refine_ls_number_reflns 3290
_refine_ls_number_restraints 0
_refine_ls_restrained_S_all 1.068
_refine_ls_R_factor_all 0.0276
_refine_ls_R_factor_gt 0.0233
_refine_ls_shift/su_max 0.002
_refine_ls_shift/su_mean 0.000
_refine_ls_structure_factor_coef Fsqd
_refine_ls_weighting_details 'calc w=1/[\s^2^(Fo^2^)+(0.0292P)^2^+2.2904P] where P=(Fo^2^+2Fc^2^)/3'
_refine_ls_weighting_scheme calc
_refine_ls_wR_factor_gt 0.0620
_refine_ls_wR_factor_ref 0.0660
_reflns_number_gt 2938
_reflns_number_total 3290
_reflns_threshold_expression >2sigma(I)
_cod_data_source_file ic049108wsi20040707_033913_6.cif
_cod_data_source_block cmpd5
_cod_original_sg_symbol_H-M 'P 4/n'
_cod_original_formula_sum 'C60.50 H61 Cl2 N8 O8 Ru2'
_cod_database_code 4312262

loop_
_symmetry_equiv_pos_as_xyz
'x, y, z'
'-x+1/2, -y+1/2, z'
'-y+1/2, x, z'
'y, -x+1/2, z'
'-x, -y, -z'
'x-1/2, y-1/2, -z'
'y-1/2, -x, -z'
'-y, x-1/2, -z'

loop_
_atom_site_label
_atom_site_type_symbol
_atom_site_fract_x
_atom_site_fract_y
_atom_site_fract_z
_atom_site_U_iso_or_equiv
_atom_site_adp_type
_atom_site_occupancy
_atom_site_symmetry_multiplicity
_atom_site_calc_flag
_atom_site_refinement_flags
_atom_site_disorder_assembly
_atom_site_disorder_group
Ru2 Ru 0.2500 0.2500 0.573327(15) 0.01830(7) Uani 1 4 d S . .
Ru1 Ru 0.2500 0.2500 0.717850(14) 0.01877(8) Uani 1 4 d S . .
Cl Cl 0.2500 0.2500 0.86491(5) 0.02532(17) Uani 1 4 d S . .
N2 N 0.09643(10) 0.27712(11) 0.57392(8) 0.0213(3) Uani 1 1 d . . .
N1 N 0.09944(11) 0.29712(11) 0.71304(8) 0.0223(3) Uani 1 1 d . . .
O20 O -0.13172(13) 0.33465(12) 0.29184(9) 0.0433(4) Uani 1 1 d . . .
C10 C 0.05205(13) 0.30059(13) 0.64330(10) 0.0236(3) Uani 1 1 d . . .
H10A H -0.0166 0.3207 0.6426 0.028 Uiso 1 1 calc R . .
C21 C 0.03628(13) 0.28888(13) 0.50226(10) 0.0233(3) Uani 1 1 d . . .
C22 C -0.03271(15) 0.36919(15) 0.49328(12) 0.0330(4) Uani 1 1 d . . .
H22A H -0.0422 0.4155 0.5359 0.040 Uiso 1 1 calc R . .
C23 C -0.08696(16) 0.38133(16) 0.42273(12) 0.0378(5) Uani 1 1 d . . .
H23A H -0.1328 0.4359 0.4178 0.045 Uiso 1 1 calc R . .
C24 C -0.07466(15) 0.31405(15) 0.35907(11) 0.0318(4) Uani 1 1 d . . .
C25 C -0.00671(16) 0.23433(15) 0.36673(11) 0.0329(4) Uani 1 1 d . . .
H25A H 0.0023 0.1882 0.3240 0.039 Uiso 1 1 calc R . .
C26 C 0.04833(14) 0.22251(14) 0.43778(11) 0.0293(4) Uani 1 1 d . . .
H26A H 0.0948 0.1683 0.4422 0.035 Uiso 1 1 calc R . .
O10 O -0.12668(13) 0.46962(13) 0.96467(9) 0.0478(4) Uani 1 1 d . . .
C27 C -0.1188(2) 0.26858(19) 0.22466(13) 0.0484(6) Uani 1 1 d . . .
H27A H -0.1627 0.2905 0.1809 0.073 Uiso 1 1 calc R . .
H27B H -0.1364 0.1996 0.2402 0.073 Uiso 1 1 calc R . .
H27C H -0.0484 0.2706 0.2070 0.073 Uiso 1 1 calc R . .
C11 C 0.04197(13) 0.34129(14) 0.77854(10) 0.0254(4) Uani 1 1 d . . .
C12 C 0.00148(15) 0.28240(15) 0.84048(11) 0.0305(4) Uani 1 1 d . . .
H12A H 0.0126 0.2117 0.8412 0.037 Uiso 1 1 calc R . .
C13 C -0.05502(15) 0.32751(16) 0.90100(11) 0.0340(4) Uani 1 1 d . . .
H13A H -0.0830 0.2871 0.9422 0.041 Uiso 1 1 calc R . .
C14 C -0.07082(15) 0.43218(16) 0.90154(12) 0.0341(4) Uani 1 1 d . . .
C15 C -0.03064(16) 0.49149(16) 0.84036(12) 0.0359(4) Uani 1 1 d . . .
H15A H -0.0407 0.5624 0.8403 0.043 Uiso 1 1 calc R . .
C16 C 0.02492(15) 0.44512(15) 0.77870(11) 0.0319(4) Uani 1 1 d . . .
H16A H 0.0512 0.4852 0.7366 0.038 Uiso 1 1 calc R . .
C17 C -0.1412(2) 0.57683(19) 0.96790(14) 0.0502(6) Uani 1 1 d . . .
H17A H -0.1817 0.5939 1.0149 0.075 Uiso 1 1 calc R . .
H17B H -0.1764 0.5992 0.9196 0.075 Uiso 1 1 calc R . .
H17C H -0.0756 0.6104 0.9714 0.075 Uiso 1 1 calc R . .
C1SA C 0.7500 0.7500 0.7145(9) 0.085(4) Uiso 0.50 4 d SP . .
Cl1A Cl 0.8323(3) 0.6789(3) 0.7711(2) 0.0820(9) Uiso 0.25 1 d P . .

loop_
_atom_site_aniso_label
_atom_site_aniso_U_11
_atom_site_aniso_U_22
_atom_site_aniso_U_33
_atom_site_aniso_U_23
_atom_site_aniso_U_13
_atom_site_aniso_U_12
Ru2 0.01884(9) 0.01884(9) 0.01721(13) 0.000 0.000 0.000
Ru1 0.02039(9) 0.02039(9) 0.01552(13) 0.000 0.000 0.000
Cl 0.0289(3) 0.0289(3) 0.0182(3) 0.000 0.000 0.000
N2 0.0208(6) 0.0244(7) 0.0186(6) -0.0007(5) -0.0013(5) 0.0009(5)
N1 0.0231(7) 0.0259(7) 0.0179(6) -0.0018(5) 0.0022(5) 0.0014(6)
O20 0.0525(9) 0.0435(9) 0.0338(7) -0.0031(6) -0.0191(7) 0.0116(7)
C10 0.0214(8) 0.0253(8) 0.0239(8) -0.0014(6) 0.0005(6) 0.0017(6)
C21 0.0213(8) 0.0255(8) 0.0231(8) 0.0010(6) -0.0010(6) -0.0018(6)
C22 0.0369(10) 0.0332(10) 0.0290(9) -0.0055(8) -0.0031(8) 0.0098(8)
C23 0.0387(11) 0.0394(11) 0.0354(10) -0.0031(8) -0.0061(9) 0.0172(9)
C24 0.0330(10) 0.0333(10) 0.0291(9) 0.0014(7) -0.0085(7) 0.0008(8)
C25 0.0416(11) 0.0289(9) 0.0281(9) -0.0062(7) -0.0070(8) 0.0045(8)
C26 0.0315(9) 0.0269(9) 0.0294(9) -0.0022(7) -0.0034(7) 0.0061(7)
O10 0.0534(10) 0.0497(9) 0.0402(8) -0.0120(7) 0.0201(7) 0.0036(7)
C27 0.0630(16) 0.0476(13) 0.0345(11) -0.0047(9) -0.0201(10) 0.0034(11)
C11 0.0214(8) 0.0320(9) 0.0227(8) -0.0034(7) 0.0004(6) 0.0009(7)
C12 0.0311(9) 0.0319(9) 0.0283(9) 0.0009(7) 0.0020(7) 0.0014(7)
C13 0.0350(10) 0.0403(11) 0.0268(9) 0.0016(8) 0.0056(8) -0.0015(8)
C14 0.0301(9) 0.0429(11) 0.0292(9) -0.0087(8) 0.0050(7) 0.0002(8)
C15 0.0363(10) 0.0318(10) 0.0396(10) -0.0062(8) 0.0073(9) 0.0004(8)
C16 0.0322(10) 0.0318(10) 0.0317(9) 0.0015(7) 0.0061(7) -0.0004(8)
C17 0.0510(14) 0.0538(14) 0.0459(13) -0.0174(11) 0.0100(11) 0.0101(11)

loop_
_atom_type_symbol
_atom_type_description
_atom_type_scat_dispersion_real
_atom_type_scat_dispersion_imag
_atom_type_scat_source
C C 0.0033 0.0016 'International Tables Vol C Tables 4.2.6.8 and 6.1.1.4'
H H 0.0000 0.0000 'International Tables Vol C Tables 4.2.6.8 and 6.1.1.4'
N N 0.0061 0.0033 'International Tables Vol C Tables 4.2.6.8 and 6.1.1.4'
O O 0.0106 0.0060 'International Tables Vol C Tables 4.2.6.8 and 6.1.1.4'
Cl Cl 0.1484 0.1585 'International Tables Vol C Tables 4.2.6.8 and 6.1.1.4'
Ru Ru -1.2594 0.8363 'International Tables Vol C Tables 4.2.6.8 and 6.1.1.4'

loop_
_geom_angle_atom_site_label_1
_geom_angle_atom_site_label_2
_geom_angle_atom_site_label_3
_geom_angle
_geom_angle_site_symmetry_1
_geom_angle_site_symmetry_3
_geom_angle_publ_flag
N2 Ru2 N2 90.001(1) 4 2 ?
N2 Ru2 N2 179.45(7) 4 3 ?
N2 Ru2 N2 90.0 2 3 ?
N2 Ru2 N2 90.0 4 . ?
N2 Ru2 N2 179.45(7) 2 . ?
N2 Ru2 N2 89.998(1) 3 . ?
N2 Ru2 Ru1 89.72(4) 4 . ?
N2 Ru2 Ru1 89.72(4) 2 . ?
N2 Ru2 Ru1 89.72(4) 3 . ?
N2 Ru2 Ru1 89.72(4) . . ?
N1 Ru1 N1 89.917(3) 4 2 ?
N1 Ru1 N1 89.916(3) 4 . ?
N1 Ru1 N1 175.59(7) 2 . ?
N1 Ru1 N1 175.59(7) 4 3 ?
N1 Ru1 N1 89.915(3) 2 3 ?
N1 Ru1 N1 89.913(3) . 3 ?
N1 Ru1 Ru2 87.79(4) 4 . ?
N1 Ru1 Ru2 87.79(4) 2 . ?
N1 Ru1 Ru2 87.79(4) . . ?
N1 Ru1 Ru2 87.79(4) 3 . ?
N1 Ru1 Cl 92.21(4) 4 . ?
N1 Ru1 Cl 92.21(4) 2 . ?
N1 Ru1 Cl 92.21(4) . . ?
N1 Ru1 Cl 92.21(4) 3 . ?
Ru2 Ru1 Cl 180.0 . . ?
C10 N2 C21 116.81(14) . . ?
C10 N2 Ru2 118.53(11) . . ?
C21 N2 Ru2 123.84(11) . . ?
C10 N1 C11 113.59(14) . . ?
C10 N1 Ru1 119.73(11) . . ?
C11 N1 Ru1 126.11(11) . . ?
C24 O20 C27 116.83(17) . . ?
N1 C10 N2 123.17(16) . . ?
C26 C21 C22 117.74(16) . . ?
C26 C21 N2 120.47(15) . . ?
C22 C21 N2 121.74(16) . . ?
C23 C22 C21 120.82(18) . . ?
C22 C23 C24 120.80(18) . . ?
O20 C24 C25 125.28(18) . . ?
O20 C24 C23 115.46(18) . . ?
C25 C24 C23 119.25(17) . . ?
C24 C25 C26 119.87(17) . . ?
C21 C26 C25 121.52(17) . . ?
C14 O10 C17 117.15(18) . . ?
C16 C11 C12 119.03(17) . . ?
C16 C11 N1 118.86(16) . . ?
C12 C11 N1 122.10(17) . . ?
C13 C12 C11 120.19(18) . . ?
C12 C13 C14 120.59(18) . . ?
O10 C14 C15 124.22(19) . . ?
O10 C14 C13 116.10(18) . . ?
C15 C14 C13 119.68(18) . . ?
C14 C15 C16 119.38(19) . . ?
C11 C16 C15 121.11(18) . . ?
Cl1A C1SA Cl1A 113.4(9) . 2_665 ?
Cl1A C1SA Cl1A 113.4(9) 3_655 4_565 ?

loop_
_geom_bond_atom_site_label_1
_geom_bond_atom_site_label_2
_geom_bond_distance
_geom_bond_site_symmetry_2
_geom_bond_publ_flag
Ru2 N2 2.0482(14) 4 ?
Ru2 N2 2.0482(14) 2 ?
Ru2 N2 2.0482(14) 3 ?
Ru2 N2 2.0482(14) . ?
Ru2 Ru1 2.3960(4) . ?
Ru1 N1 2.0736(15) 4 ?
Ru1 N1 2.0736(15) 2 ?
Ru1 N1 2.0736(15) . ?
Ru1 N1 2.0736(15) 3 ?
Ru1 Cl 2.4380(8) . ?
N2 C10 1.326(2) . ?
N2 C21 1.435(2) . ?
N1 C10 1.314(2) . ?
N1 C11 1.444(2) . ?
O20 C24 1.370(2) . ?
O20 C27 1.422(3) . ?
C21 C26 1.389(2) . ?
C21 C22 1.399(3) . ?
C22 C23 1.379(3) . ?
C23 C24 1.386(3) . ?
C24 C25 1.382(3) . ?
C25 C26 1.391(3) . ?
O10 C14 1.369(2) . ?
O10 C17 1.422(3) . ?
C11 C16 1.382(3) . ?
C11 C12 1.391(3) . ?
C12 C13 1.382(3) . ?
C13 C14 1.390(3) . ?
C14 C15 1.383(3) . ?
C15 C16 1.396(3) . ?
C1SA Cl1A 1.709(9) 3_655 ?
C1SA Cl1A 1.709(9) . ?
